data_7212504
loop_
_publ_author_name
'Gallego, M. Luz'
'Guijarro, Alejandro'
'Castillo, Oscar'
'Parella, Teodor'
'Mas-Balleste, Ruben'
'Zamora, Felix'

_publ_section_title
;
 Nuclearity control in gold dithiocarboxylato compounds
;
_journal_issue 8
_journal_name_full CrystEngComm
_journal_page_first 2332
_journal_paper_doi 10.1039/c001150a
_journal_volume 12
_journal_year 2010
_chemical_formula_moiety 'C25 H45 Au5 S10, C10 H18 Au2 S4'
_chemical_formula_sum 'C35 H63 Au7 S14'
_chemical_formula_weight 2311.46
_chemical_name_common
;
catena-((mu-dithioisopentanoato)gold(I)) 
bis(mu-dithioisopentanoato)digold(I)
;
_chemical_name_systematic
;
catena-((mu-dithioisopentanoato)gold(I)) 
bis(mu-dithioisopentanoato)digold(I)
;
_space_group_IT_number 2
_symmetry_cell_setting triclinic
_symmetry_space_group_name_Hall '-P 1'
_symmetry_space_group_name_H-M 'P -1'
_atom_sites_solution_hydrogens geom
_atom_sites_solution_primary direct
_atom_sites_solution_secondary difmap
_audit_creation_method SHELXL-97
_cell_angle_alpha 85.919(5)
_cell_angle_beta 81.923(4)
_cell_angle_gamma 87.427(4)
_cell_formula_units_Z 2
_cell_length_a 9.2796(5)
_cell_length_b 15.4914(9)
_cell_length_c 18.8044(11)
_cell_measurement_reflns_used 19995
_cell_measurement_temperature 100(2)
_cell_measurement_theta_max 27.14
_cell_measurement_theta_min 2.79
_cell_volume 2667.9(3)
_computing_cell_refinement 'CrysAlis CCD (Oxford Diffraction, 2003)'
_computing_data_collection 'CrysAlis CCD (Oxford Diffraction, 2003)'
_computing_data_reduction 'CrysAlis RED (Oxford Diffraction, 2003)'
_computing_molecular_graphics 'Ortep-3 (Farrugia, 1997)'
_computing_publication_material 'WinGX (Farrugia, 1999)'
_computing_structure_refinement 'SHELXL-97 (Sheldrick, 1997)'
_computing_structure_solution 'Sir92 (Altamore et al., 1993)'
_diffrn_ambient_temperature 100(2)
_diffrn_measured_fraction_theta_full 0.967
_diffrn_measured_fraction_theta_max 0.967
_diffrn_measurement_device_type Xcalibur
_diffrn_measurement_method \w
_diffrn_radiation_monochromator graphite
_diffrn_radiation_source 'fine-focus sealed tube'
_diffrn_radiation_type MoK\a
_diffrn_radiation_wavelength 0.71069
_diffrn_reflns_av_R_equivalents 0.0550
_diffrn_reflns_av_sigmaI/netI 0.1348
_diffrn_reflns_limit_h_max 11
_diffrn_reflns_limit_h_min -11
_diffrn_reflns_limit_k_max 12
_diffrn_reflns_limit_k_min -19
_diffrn_reflns_limit_l_max 22
_diffrn_reflns_limit_l_min -24
_diffrn_reflns_number 19995
_diffrn_reflns_theta_full 27.14
_diffrn_reflns_theta_max 27.14
_diffrn_reflns_theta_min 2.79
_diffrn_standards_decay_% 0
_diffrn_standards_interval_count 0
_diffrn_standards_interval_time 0
_diffrn_standards_number 0
_exptl_absorpt_coefficient_mu 19.745
_exptl_absorpt_correction_T_max 0.570
_exptl_absorpt_correction_T_min 0.131
_exptl_absorpt_correction_type analytical
_exptl_absorpt_process_details
;
CrysAlis RED, Oxford Diffraction Ltd.,
Version 1.171.33.41 (release 06-05-2009 CrysAlis171 .NET)
(compiled May 6 2009,17:20:42)
Analytical numeric absorption correction using a multifaceted crystal
model based on expressions derived by R.C. Clark & J.S. Reid.
(Clark, R. C. & Reid, J. S. (1995). Acta Cryst. A51, 887-897)
;
_exptl_crystal_colour red
_exptl_crystal_density_diffrn 2.877
_exptl_crystal_density_method 'not measured'
_exptl_crystal_description trapezoid
_exptl_crystal_F_000 2100
_exptl_crystal_size_max 0.1564
_exptl_crystal_size_mid 0.0928
_exptl_crystal_size_min 0.0283
_refine_diff_density_max 2.579
_refine_diff_density_min -1.602
_refine_diff_density_rms 0.310
_refine_ls_extinction_method none
_refine_ls_goodness_of_fit_ref 0.806
_refine_ls_hydrogen_treatment constr
_refine_ls_matrix_type full
_refine_ls_number_parameters 522
_refine_ls_number_reflns 11428
_refine_ls_number_restraints 0
_refine_ls_restrained_S_all 0.801
_refine_ls_R_factor_all 0.0802
_refine_ls_R_factor_gt 0.0385
_refine_ls_shift/su_max 0.001
_refine_ls_shift/su_mean 0.000
_refine_ls_structure_factor_coef Fsqd
_refine_ls_weighting_details 'calc w=1/[\s^2^(Fo^2^)+(0.0246P)^2^] where P=(Fo^2^+2Fc^2^)/3'
_refine_ls_weighting_scheme calc
_refine_ls_wR_factor_gt 0.0686
_refine_ls_wR_factor_ref 0.0727
_reflns_number_gt 6685
_reflns_number_total 11428
_reflns_threshold_expression >2sigma(I)
_cod_data_source_file c001150a.txt
_cod_data_source_block Compound_1
_cod_original_sg_symbol_H-M P-1
_cod_database_code 7212504

loop_
_symmetry_equiv_pos_as_xyz
'x, y, z'
'-x, -y, -z'

loop_
_atom_site_label
_atom_site_type_symbol
_atom_site_fract_x
_atom_site_fract_y
_atom_site_fract_z
_atom_site_U_iso_or_equiv
_atom_site_adp_type
_atom_site_occupancy
_atom_site_symmetry_multiplicity
_atom_site_calc_flag
_atom_site_refinement_flags
Au1 Au 1.0000 0.0000 0.5000 0.01880(16) Uani 1 2 d S
Au2 Au 0.87685(4) -0.04771(3) 0.64815(2) 0.01906(12) Uani 1 1 d .
Au3 Au 0.59059(4) -0.05393(3) 0.74073(2) 0.01718(11) Uani 1 1 d .
Au4 Au 0.81773(4) -0.02582(3) 0.83726(2) 0.01979(12) Uani 1 1 d .
Au5 Au 1.12880(4) 0.02741(3) 0.84351(2) 0.01711(11) Uani 1 1 d .
Au6 Au 1.0000 0.0000 1.0000 0.01870(16) Uani 1 2 d S
Au7 Au 0.52518(5) -0.01109(3) 0.57409(2) 0.02172(12) Uani 1 1 d .
Au8 Au 1.38242(5) 0.00600(4) 0.95746(3) 0.04026(18) Uani 1 1 d .
S1 S 1.1750(3) 0.0721(2) 0.54542(15) 0.0226(7) Uani 1 1 d .
S2 S 0.9592(3) 0.0790(2) 0.68276(14) 0.0209(7) Uani 1 1 d .
S3 S 0.8389(3) -0.1828(2) 0.61316(15) 0.0239(7) Uani 1 1 d .
S4 S 0.5866(3) -0.2017(2) 0.73382(14) 0.0188(7) Uani 1 1 d .
S5 S 0.5171(3) 0.0892(2) 0.74673(15) 0.0211(7) Uani 1 1 d .
S6 S 0.7081(3) 0.1061(2) 0.86456(15) 0.0225(7) Uani 1 1 d .
S7 S 0.9109(3) -0.1610(2) 0.80906(16) 0.0250(8) Uani 1 1 d .
S8 S 1.2198(3) -0.0965(2) 0.79172(15) 0.0217(7) Uani 1 1 d .
S9 S 1.0811(3) 0.1728(2) 0.85309(14) 0.0213(7) Uani 1 1 d .
S10 S 0.9255(3) 0.1424(2) 1.00593(14) 0.0198(7) Uani 1 1 d .
S11 S 0.3916(3) -0.1340(2) 0.59307(15) 0.0282(8) Uani 1 1 d .
S12 S 0.3460(3) -0.1132(2) 0.43417(15) 0.0260(8) Uani 1 1 d .
S13 S 1.3151(3) 0.1432(3) 0.98876(19) 0.0440(11) Uani 1 1 d .
S14 S 1.5575(3) 0.1286(3) 1.08401(17) 0.0458(11) Uani 1 1 d .
C11 C 1.1102(11) 0.1086(8) 0.6270(6) 0.022(3) Uani 1 1 d U
C12 C 1.1992(11) 0.1789(7) 0.6534(5) 0.017(3) Uani 1 1 d U
H12A H 1.2160 0.1632 0.7025 0.020 Uiso 1 1 calc R
H12B H 1.2931 0.1827 0.6235 0.020 Uiso 1 1 calc R
C13 C 1.1200(11) 0.2642(8) 0.6502(6) 0.023(3) Uani 1 1 d U
H13 H 1.0272 0.2592 0.6821 0.027 Uiso 1 1 calc R
C14 C 1.0875(13) 0.2983(9) 0.5764(7) 0.042(4) Uani 1 1 d U
H14A H 1.1773 0.3060 0.5448 0.063 Uiso 1 1 calc R
H14B H 1.0346 0.3528 0.5802 0.063 Uiso 1 1 calc R
H14C H 1.0301 0.2576 0.5575 0.063 Uiso 1 1 calc R
C15 C 1.2090(12) 0.3294(8) 0.6795(6) 0.034(3) Uani 1 1 d U
H15A H 1.2271 0.3095 0.7270 0.051 Uiso 1 1 calc R
H15B H 1.1564 0.3842 0.6813 0.051 Uiso 1 1 calc R
H15C H 1.3000 0.3359 0.6486 0.051 Uiso 1 1 calc R
C21 C 0.7055(11) -0.2355(8) 0.6645(5) 0.017(3) Uani 1 1 d U
C22 C 0.6826(12) -0.3283(8) 0.6442(6) 0.027(3) Uani 1 1 d U
H22A H 0.6068 -0.3535 0.6794 0.033 Uiso 1 1 calc R
H22B H 0.6469 -0.3244 0.5979 0.033 Uiso 1 1 calc R
C23 C 0.8145(13) -0.3896(8) 0.6397(6) 0.028(3) Uani 1 1 d U
H23 H 0.8974 -0.3583 0.6136 0.033 Uiso 1 1 calc R
C24 C 0.8497(13) -0.4163(9) 0.7144(7) 0.040(4) Uani 1 1 d U
H24A H 0.7782 -0.4554 0.7382 0.060 Uiso 1 1 calc R
H24B H 0.8488 -0.3660 0.7414 0.060 Uiso 1 1 calc R
H24C H 0.9444 -0.4446 0.7110 0.060 Uiso 1 1 calc R
C25 C 0.7910(15) -0.4666(9) 0.5971(7) 0.046(4) Uani 1 1 d U
H25A H 0.8755 -0.5050 0.5949 0.069 Uiso 1 1 calc R
H25B H 0.7753 -0.4465 0.5493 0.069 Uiso 1 1 calc R
H25C H 0.7075 -0.4969 0.6205 0.069 Uiso 1 1 calc R
C31 C 0.5869(11) 0.1394(7) 0.8104(5) 0.017(3) Uani 1 1 d U
C32 C 0.5298(11) 0.2315(8) 0.8183(5) 0.021(3) Uani 1 1 d U
H32A H 0.4247 0.2311 0.8300 0.025 Uiso 1 1 calc R
H32B H 0.5679 0.2537 0.8587 0.025 Uiso 1 1 calc R
C33 C 0.5674(12) 0.2924(8) 0.7533(6) 0.030(3) Uani 1 1 d U
H33 H 0.5172 0.2741 0.7147 0.036 Uiso 1 1 calc R
C34 C 0.7277(12) 0.2946(9) 0.7259(7) 0.039(4) Uani 1 1 d U
H34A H 0.7781 0.3169 0.7615 0.058 Uiso 1 1 calc R
H34B H 0.7426 0.3314 0.6823 0.058 Uiso 1 1 calc R
H34C H 0.7645 0.2371 0.7163 0.058 Uiso 1 1 calc R
C35 C 0.5115(13) 0.3863(9) 0.7701(7) 0.041(4) Uani 1 1 d U
H35A H 0.4104 0.3857 0.7898 0.061 Uiso 1 1 calc R
H35B H 0.5234 0.4230 0.7265 0.061 Uiso 1 1 calc R
H35C H 0.5665 0.4078 0.8042 0.061 Uiso 1 1 calc R
C41 C 1.0915(11) -0.1671(7) 0.7849(5) 0.016(3) Uani 1 1 d U
C42 C 1.1490(12) -0.2512(8) 0.7507(6) 0.023(3) Uani 1 1 d U
H42A H 1.0685 -0.2793 0.7352 0.027 Uiso 1 1 calc R
H42B H 1.2182 -0.2370 0.7083 0.027 Uiso 1 1 calc R
C43 C 1.2215(12) -0.3137(8) 0.8005(6) 0.022(3) Uani 1 1 d U
H43 H 1.3068 -0.2863 0.8130 0.026 Uiso 1 1 calc R
C44 C 1.1229(12) -0.3371(8) 0.8689(6) 0.029(3) Uani 1 1 d U
H44A H 1.1006 -0.2866 0.8957 0.043 Uiso 1 1 calc R
H44B H 1.1706 -0.3806 0.8972 0.043 Uiso 1 1 calc R
H44C H 1.0344 -0.3592 0.8575 0.043 Uiso 1 1 calc R
C45 C 1.2731(12) -0.3934(8) 0.7617(6) 0.031(3) Uani 1 1 d U
H45A H 1.1905 -0.4236 0.7521 0.047 Uiso 1 1 calc R
H45B H 1.3296 -0.4306 0.7912 0.047 Uiso 1 1 calc R
H45C H 1.3321 -0.3769 0.7171 0.047 Uiso 1 1 calc R
C51 C 0.9809(11) 0.2031(8) 0.9286(6) 0.022(3) Uani 1 1 d U
C52 C 0.9150(11) 0.2932(8) 0.9274(6) 0.024(3) Uani 1 1 d U
H52A H 0.8876 0.3083 0.9768 0.029 Uiso 1 1 calc R
H52B H 0.8262 0.2929 0.9057 0.029 Uiso 1 1 calc R
C53 C 1.0087(11) 0.3636(7) 0.8881(6) 0.019(3) Uani 1 1 d U
H53 H 1.0432 0.3463 0.8393 0.023 Uiso 1 1 calc R
C54 C 0.9186(12) 0.4475(8) 0.8826(6) 0.032(3) Uani 1 1 d U
H54A H 0.8851 0.4657 0.9300 0.048 Uiso 1 1 calc R
H54B H 0.8364 0.4384 0.8585 0.048 Uiso 1 1 calc R
H54C H 0.9773 0.4913 0.8557 0.048 Uiso 1 1 calc R
C55 C 1.1371(12) 0.3749(8) 0.9249(7) 0.037(3) Uani 1 1 d U
H55A H 1.1894 0.4240 0.9026 0.055 Uiso 1 1 calc R
H55B H 1.1998 0.3239 0.9213 0.055 Uiso 1 1 calc R
H55C H 1.1054 0.3841 0.9747 0.055 Uiso 1 1 calc R
C61 C 0.3286(11) -0.1616(8) 0.5184(6) 0.023(3) Uani 1 1 d U
C62 C 0.2424(11) -0.2444(8) 0.5280(6) 0.025(3) Uani 1 1 d U
H62A H 0.1630 -0.2384 0.5670 0.030 Uiso 1 1 calc R
H62B H 0.2000 -0.2507 0.4844 0.030 Uiso 1 1 calc R
C63 C 0.3315(11) -0.3256(8) 0.5440(6) 0.022(3) Uani 1 1 d U
H63 H 0.3788 -0.3174 0.5863 0.027 Uiso 1 1 calc R
C64 C 0.4505(12) -0.3427(9) 0.4807(6) 0.032(3) Uani 1 1 d U
H64A H 0.4066 -0.3468 0.4379 0.049 Uiso 1 1 calc R
H64B H 0.5027 -0.3960 0.4911 0.049 Uiso 1 1 calc R
H64C H 0.5167 -0.2960 0.4737 0.049 Uiso 1 1 calc R
C65 C 0.2302(12) -0.4010(8) 0.5620(6) 0.033(3) Uani 1 1 d U
H65A H 0.1614 -0.3894 0.6036 0.049 Uiso 1 1 calc R
H65B H 0.2863 -0.4530 0.5718 0.049 Uiso 1 1 calc R
H65C H 0.1791 -0.4082 0.5219 0.049 Uiso 1 1 calc R
C71 C 1.4147(12) 0.1758(10) 1.0467(7) 0.038(4) Uani 1 1 d U
C72 C 1.3704(12) 0.2652(9) 1.0763(6) 0.031(3) Uani 1 1 d U
H72A H 1.2895 0.2891 1.0528 0.038 Uiso 1 1 calc R
H72B H 1.3348 0.2560 1.1272 0.038 Uiso 1 1 calc R
C73 C 1.4857(13) 0.3328(9) 1.0679(6) 0.034(3) Uani 1 1 d U
H73 H 1.5702 0.3068 1.0884 0.041 Uiso 1 1 calc R
C74 C 1.5351(13) 0.3584(9) 0.9891(6) 0.043(4) Uani 1 1 d U
H74A H 1.4545 0.3849 0.9678 0.065 Uiso 1 1 calc R
H74B H 1.5702 0.3078 0.9645 0.065 Uiso 1 1 calc R
H74C H 1.6118 0.3988 0.9853 0.065 Uiso 1 1 calc R
C75 C 1.4331(15) 0.4093(10) 1.1092(7) 0.055(4) Uani 1 1 d U
H75A H 1.5040 0.4534 1.0995 0.082 Uiso 1 1 calc R
H75B H 1.4190 0.3925 1.1597 0.082 Uiso 1 1 calc R
H75C H 1.3425 0.4314 1.0948 0.082 Uiso 1 1 calc R

loop_
_atom_site_aniso_label
_atom_site_aniso_U_11
_atom_site_aniso_U_22
_atom_site_aniso_U_33
_atom_site_aniso_U_23
_atom_site_aniso_U_13
_atom_site_aniso_U_12
Au1 0.0184(3) 0.0224(4) 0.0145(3) -0.0015(3) 0.0022(3) -0.0014(3)
Au2 0.0176(2) 0.0202(3) 0.0173(2) 0.00197(19) 0.00329(18) -0.0009(2)
Au3 0.0141(2) 0.0193(3) 0.0175(2) -0.00271(19) 0.00064(18) 0.0001(2)
Au4 0.0124(2) 0.0249(3) 0.0207(2) 0.0042(2) -0.00063(18) -0.0004(2)
Au5 0.0152(2) 0.0194(3) 0.0162(2) -0.00139(19) -0.00012(18) -0.0004(2)
Au6 0.0214(3) 0.0165(4) 0.0167(3) 0.0018(3) 0.0018(3) -0.0024(3)
Au7 0.0239(2) 0.0259(3) 0.0154(2) -0.0017(2) -0.00361(19) 0.0021(2)
Au8 0.0205(2) 0.0623(5) 0.0376(3) 0.0287(3) -0.0143(2) -0.0163(3)
S1 0.0195(15) 0.027(2) 0.0196(16) -0.0046(13) 0.0050(12) -0.0013(14)
S2 0.0200(15) 0.024(2) 0.0163(15) -0.0005(13) 0.0041(12) -0.0014(14)
S3 0.0268(16) 0.0201(19) 0.0222(16) -0.0007(13) 0.0066(13) -0.0049(14)
S4 0.0157(14) 0.0210(19) 0.0197(15) -0.0031(13) -0.0011(12) -0.0007(13)
S5 0.0219(15) 0.024(2) 0.0177(15) -0.0016(13) -0.0040(12) 0.0030(14)
S6 0.0181(15) 0.029(2) 0.0211(16) -0.0062(13) -0.0050(12) -0.0005(14)
S7 0.0155(14) 0.024(2) 0.0345(18) 0.0051(14) -0.0054(13) 0.0029(14)
S8 0.0118(14) 0.026(2) 0.0271(17) -0.0070(14) 0.0010(12) -0.0007(13)
S9 0.0284(16) 0.0171(19) 0.0165(15) -0.0008(12) 0.0024(12) 0.0006(14)
S10 0.0201(15) 0.0199(19) 0.0171(15) 0.0015(13) 0.0028(12) 0.0019(13)
S11 0.0339(18) 0.033(2) 0.0188(16) 0.0031(14) -0.0085(14) -0.0066(16)
S12 0.0275(16) 0.030(2) 0.0204(16) 0.0005(14) -0.0060(13) 0.0031(15)
S13 0.0250(17) 0.060(3) 0.047(2) 0.027(2) -0.0161(16) -0.0140(18)
S14 0.0193(16) 0.089(4) 0.0275(19) 0.0102(19) -0.0064(14) 0.0057(19)
C11 0.019(5) 0.024(6) 0.023(5) 0.006(5) -0.008(4) 0.008(5)
C12 0.017(5) 0.017(6) 0.016(5) 0.003(4) -0.005(4) -0.002(5)
C13 0.020(5) 0.023(6) 0.023(6) -0.009(5) 0.006(4) -0.003(5)
C14 0.044(6) 0.038(7) 0.046(7) -0.009(6) -0.010(6) -0.002(6)
C15 0.032(6) 0.031(7) 0.039(6) -0.006(5) 0.002(5) -0.004(5)
C21 0.014(5) 0.020(6) 0.018(5) -0.001(4) -0.008(4) 0.006(5)
C22 0.023(5) 0.033(7) 0.027(6) -0.004(5) -0.007(5) -0.001(5)
C23 0.034(6) 0.020(6) 0.027(6) -0.001(5) 0.003(5) 0.001(5)
C24 0.031(6) 0.040(7) 0.048(7) 0.007(6) -0.013(5) 0.002(6)
C25 0.056(7) 0.036(7) 0.043(7) -0.005(6) 0.002(6) 0.008(6)
C31 0.019(5) 0.020(6) 0.011(5) 0.004(4) 0.005(4) -0.004(5)
C32 0.020(5) 0.028(7) 0.015(5) -0.009(5) 0.002(4) 0.003(5)
C33 0.023(5) 0.028(7) 0.040(6) -0.008(5) -0.001(5) -0.001(5)
C34 0.035(6) 0.033(7) 0.047(7) 0.000(6) -0.003(5) -0.001(6)
C35 0.034(6) 0.036(7) 0.048(7) 0.001(6) 0.005(5) 0.004(6)
C41 0.015(5) 0.019(6) 0.014(5) 0.000(4) -0.001(4) -0.004(5)
C42 0.021(5) 0.021(6) 0.025(6) 0.004(5) -0.002(5) 0.002(5)
C43 0.026(5) 0.018(6) 0.023(5) -0.002(5) -0.008(5) -0.003(5)
C44 0.041(6) 0.018(6) 0.025(6) 0.006(5) 0.000(5) 0.006(5)
C45 0.032(6) 0.027(7) 0.032(6) -0.001(5) 0.001(5) 0.003(5)
C51 0.019(5) 0.018(6) 0.031(6) 0.001(5) -0.012(5) -0.007(5)
C52 0.024(5) 0.020(6) 0.030(6) -0.006(5) -0.008(5) 0.007(5)
C53 0.026(5) 0.015(6) 0.018(5) -0.002(4) -0.004(4) -0.001(5)
C54 0.036(6) 0.033(7) 0.028(6) -0.004(5) -0.010(5) 0.003(5)
C55 0.037(6) 0.024(7) 0.047(7) 0.001(5) 0.001(5) -0.008(6)
C61 0.012(5) 0.032(7) 0.025(6) -0.001(5) -0.003(4) 0.006(5)
C62 0.016(5) 0.031(7) 0.026(6) -0.002(5) 0.000(5) -0.001(5)
C63 0.022(5) 0.023(6) 0.021(5) 0.000(5) -0.004(4) -0.002(5)
C64 0.023(5) 0.036(7) 0.038(6) -0.006(5) -0.001(5) 0.004(5)
C65 0.029(6) 0.032(7) 0.037(6) -0.002(5) -0.006(5) -0.004(5)
C71 0.025(6) 0.055(8) 0.032(6) 0.022(6) -0.001(5) -0.006(6)
C72 0.021(5) 0.050(8) 0.022(6) 0.014(5) -0.008(5) -0.004(5)
C73 0.026(6) 0.049(8) 0.030(6) -0.006(5) -0.011(5) 0.001(6)
C74 0.038(6) 0.059(8) 0.033(6) -0.004(6) -0.001(5) -0.012(6)
C75 0.052(7) 0.059(8) 0.051(7) -0.001(6) 0.000(6) 0.010(7)

loop_
_atom_type_symbol
_atom_type_description
_atom_type_scat_dispersion_real
_atom_type_scat_dispersion_imag
_atom_type_scat_source
C C 0.0033 0.0016 'International Tables Vol C Tables 4.2.6.8 and 6.1.1.4'
H H 0.0000 0.0000 'International Tables Vol C Tables 4.2.6.8 and 6.1.1.4'
S S 0.1246 0.1234 'International Tables Vol C Tables 4.2.6.8 and 6.1.1.4'
Au Au -2.0133 8.8022 'International Tables Vol C Tables 4.2.6.8 and 6.1.1.4'

loop_
_geom_angle_atom_site_label_1
_geom_angle_atom_site_label_2
_geom_angle_atom_site_label_3
_geom_angle
_geom_angle_site_symmetry_1
_geom_angle_site_symmetry_3
S1 Au1 S1 180.000(1) . 2_756
S1 Au1 Au2 87.77(7) . .
S1 Au1 Au2 92.23(7) 2_756 .
S1 Au1 Au2 92.23(7) . 2_756
S1 Au1 Au2 87.77(7) 2_756 2_756
Au2 Au1 Au2 180.0 . 2_756
S3 Au2 S2 169.37(10) . .
S3 Au2 Au1 88.48(7) . .
S2 Au2 Au1 89.25(7) . .
S3 Au2 Au3 88.77(7) . .
S2 Au2 Au3 99.61(7) . .
Au1 Au2 Au3 139.957(17) . .
S5 Au3 S4 161.76(10) . .
S5 Au3 Au2 103.58(7) . .
S4 Au3 Au2 91.03(7) . .
S5 Au3 Au4 89.36(7) . .
S4 Au3 Au4 105.58(7) . .
Au2 Au3 Au4 72.783(16) . .
S5 Au3 Au7 80.45(7) . .
S4 Au3 Au7 93.75(7) . .
Au2 Au3 Au7 72.968(15) . .
Au4 Au3 Au7 140.682(19) . .
S7 Au4 S6 175.85(10) . .
S7 Au4 Au3 86.24(7) . .
S6 Au4 Au3 90.20(7) . .
S7 Au4 Au5 88.23(7) . .
S6 Au4 Au5 95.91(7) . .
Au3 Au4 Au5 145.833(19) . .
S8 Au5 S9 157.66(10) . .
S8 Au5 Au6 114.17(7) . .
S9 Au5 Au6 87.98(7) . .
S8 Au5 Au4 90.57(7) . .
S9 Au5 Au4 97.96(7) . .
Au6 Au5 Au4 76.170(13) . .
S8 Au5 Au8 90.11(7) . .
S9 Au5 Au8 96.61(7) . .
Au6 Au5 Au8 66.511(12) . .
Au4 Au5 Au8 139.221(18) . .
S10 Au6 S10 180.000(1) . 2_757
S10 Au6 Au5 87.79(7) . 2_757
S10 Au6 Au5 92.21(7) 2_757 2_757
S10 Au6 Au5 92.21(7) . .
S10 Au6 Au5 87.79(7) 2_757 .
Au5 Au6 Au5 180.0 2_757 .
S12 Au7 S11 174.94(11) 2_656 .
S12 Au7 Au7 92.86(7) 2_656 2_656
S11 Au7 Au7 91.73(7) . 2_656
S12 Au7 Au3 90.55(7) 2_656 .
S11 Au7 Au3 85.01(7) . .
Au7 Au7 Au3 175.06(3) 2_656 .
S13 Au8 S14 174.70(11) . 2_857
S13 Au8 Au8 92.87(8) . 2_857
S14 Au8 Au8 91.68(8) 2_857 2_857
S13 Au8 Au5 87.31(8) . .
S14 Au8 Au5 87.90(8) 2_857 .
Au8 Au8 Au5 174.42(3) 2_857 .
C11 S1 Au1 111.2(4) . .
C11 S2 Au2 109.8(5) . .
C21 S3 Au2 114.8(4) . .
C21 S4 Au3 111.5(4) . .
C31 S5 Au3 113.6(4) . .
C31 S6 Au4 112.8(4) . .
C41 S7 Au4 114.9(4) . .
C41 S8 Au5 113.4(4) . .
C51 S9 Au5 117.1(4) . .
C51 S10 Au6 112.7(4) . .
C61 S11 Au7 112.9(4) . .
C61 S12 Au7 111.7(4) . 2_656
C71 S13 Au8 111.6(5) . .
C71 S14 Au8 111.4(6) . 2_857
C12 C11 S2 115.7(8) . .
C12 C11 S1 116.0(8) . .
S2 C11 S1 128.3(8) . .
C13 C12 C11 110.4(8) . .
C13 C12 H12A 109.6 . .
C11 C12 H12A 109.6 . .
C13 C12 H12B 109.6 . .
C11 C12 H12B 109.6 . .
H12A C12 H12B 108.1 . .
C12 C13 C15 108.0(9) . .
C12 C13 C14 115.8(10) . .
C15 C13 C14 108.7(10) . .
C12 C13 H13 108.0 . .
C15 C13 H13 108.0 . .
C14 C13 H13 108.0 . .
C13 C14 H14A 109.5 . .
C13 C14 H14B 109.5 . .
H14A C14 H14B 109.5 . .
C13 C14 H14C 109.5 . .
H14A C14 H14C 109.5 . .
H14B C14 H14C 109.5 . .
C13 C15 H15A 109.5 . .
C13 C15 H15B 109.5 . .
H15A C15 H15B 109.5 . .
C13 C15 H15C 109.5 . .
H15A C15 H15C 109.5 . .
H15B C15 H15C 109.5 . .
C22 C21 S3 115.8(8) . .
C22 C21 S4 114.4(8) . .
S3 C21 S4 129.7(8) . .
C23 C22 C21 116.4(10) . .
C23 C22 H22A 108.2 . .
C21 C22 H22A 108.2 . .
C23 C22 H22B 108.2 . .
C21 C22 H22B 108.2 . .
H22A C22 H22B 107.3 . .
C22 C23 C24 110.0(10) . .
C22 C23 C25 110.4(10) . .
C24 C23 C25 112.7(11) . .
C22 C23 H23 107.8 . .
C24 C23 H23 107.8 . .
C25 C23 H23 107.8 . .
C23 C24 H24A 109.5 . .
C23 C24 H24B 109.5 . .
H24A C24 H24B 109.5 . .
C23 C24 H24C 109.5 . .
H24A C24 H24C 109.5 . .
H24B C24 H24C 109.5 . .
C23 C25 H25A 109.5 . .
C23 C25 H25B 109.5 . .
H25A C25 H25B 109.5 . .
C23 C25 H25C 109.5 . .
H25A C25 H25C 109.5 . .
H25B C25 H25C 109.5 . .
C32 C31 S6 114.7(8) . .
C32 C31 S5 113.7(7) . .
S6 C31 S5 131.6(7) . .
C33 C32 C31 115.1(9) . .
C33 C32 H32A 108.5 . .
C31 C32 H32A 108.5 . .
C33 C32 H32B 108.5 . .
C31 C32 H32B 108.5 . .
H32A C32 H32B 107.5 . .
C32 C33 C34 114.2(10) . .
C32 C33 C35 110.1(10) . .
C34 C33 C35 108.3(10) . .
C32 C33 H33 108.0 . .
C34 C33 H33 108.0 . .
C35 C33 H33 108.0 . .
C33 C34 H34A 109.5 . .
C33 C34 H34B 109.5 . .
H34A C34 H34B 109.5 . .
C33 C34 H34C 109.5 . .
H34A C34 H34C 109.5 . .
H34B C34 H34C 109.5 . .
C33 C35 H35A 109.5 . .
C33 C35 H35B 109.5 . .
H35A C35 H35B 109.5 . .
C33 C35 H35C 109.5 . .
H35A C35 H35C 109.5 . .
H35B C35 H35C 109.5 . .
C42 C41 S7 114.6(8) . .
C42 C41 S8 114.7(7) . .
S7 C41 S8 130.7(7) . .
C43 C42 C41 113.6(9) . .
C43 C42 H42A 108.8 . .
C41 C42 H42A 108.8 . .
C43 C42 H42B 108.8 . .
C41 C42 H42B 108.8 . .
H42A C42 H42B 107.7 . .
C42 C43 C44 112.3(9) . .
C42 C43 C45 109.1(10) . .
C44 C43 C45 110.7(10) . .
C42 C43 H43 108.2 . .
C44 C43 H43 108.2 . .
C45 C43 H43 108.2 . .
C43 C44 H44A 109.5 . .
C43 C44 H44B 109.5 . .
H44A C44 H44B 109.5 . .
C43 C44 H44C 109.5 . .
H44A C44 H44C 109.5 . .
H44B C44 H44C 109.5 . .
C43 C45 H45A 109.5 . .
C43 C45 H45B 109.5 . .
H45A C45 H45B 109.5 . .
C43 C45 H45C 109.5 . .
H45A C45 H45C 109.5 . .
H45B C45 H45C 109.5 . .
C52 C51 S9 117.1(8) . .
C52 C51 S10 113.4(8) . .
S9 C51 S10 129.1(7) . .
C51 C52 C53 116.7(9) . .
C51 C52 H52A 108.1 . .
C53 C52 H52A 108.1 . .
C51 C52 H52B 108.1 . .
C53 C52 H52B 108.1 . .
H52A C52 H52B 107.3 . .
C55 C53 C52 110.6(9) . .
C55 C53 C54 111.2(10) . .
C52 C53 C54 109.7(9) . .
C55 C53 H53 108.4 . .
C52 C53 H53 108.4 . .
C54 C53 H53 108.4 . .
C53 C54 H54A 109.5 . .
C53 C54 H54B 109.5 . .
H54A C54 H54B 109.5 . .
C53 C54 H54C 109.5 . .
H54A C54 H54C 109.5 . .
H54B C54 H54C 109.5 . .
C53 C55 H55A 109.5 . .
C53 C55 H55B 109.5 . .
H55A C55 H55B 109.5 . .
C53 C55 H55C 109.5 . .
H55A C55 H55C 109.5 . .
H55B C55 H55C 109.5 . .
C62 C61 S11 114.8(8) . .
C62 C61 S12 114.5(8) . .
S11 C61 S12 130.7(8) . .
C63 C62 C61 114.2(9) . .
C63 C62 H62A 108.7 . .
C61 C62 H62A 108.7 . .
C63 C62 H62B 108.7 . .
C61 C62 H62B 108.7 . .
H62A C62 H62B 107.6 . .
C62 C63 C65 109.0(9) . .
C62 C63 C64 110.9(9) . .
C65 C63 C64 112.1(11) . .
C62 C63 H63 108.3 . .
C65 C63 H63 108.3 . .
C64 C63 H63 108.3 . .
C63 C64 H64A 109.5 . .
C63 C64 H64B 109.5 . .
H64A C64 H64B 109.5 . .
C63 C64 H64C 109.5 . .
H64A C64 H64C 109.5 . .
H64B C64 H64C 109.5 . .
C63 C65 H65A 109.5 . .
C63 C65 H65B 109.5 . .
H65A C65 H65B 109.5 . .
C63 C65 H65C 109.5 . .
H65A C65 H65C 109.5 . .
H65B C65 H65C 109.5 . .
C72 C71 S13 115.9(8) . .
C72 C71 S14 111.7(9) . .
S13 C71 S14 132.4(10) . .
C73 C72 C71 117.7(10) . .
C73 C72 H72A 107.9 . .
C71 C72 H72A 107.9 . .
C73 C72 H72B 107.9 . .
C71 C72 H72B 107.9 . .
H72A C72 H72B 107.2 . .
C75 C73 C72 110.9(11) . .
C75 C73 C74 111.7(12) . .
C72 C73 C74 111.2(10) . .
C75 C73 H73 107.6 . .
C72 C73 H73 107.6 . .
C74 C73 H73 107.6 . .
C73 C74 H74A 109.5 . .
C73 C74 H74B 109.5 . .
H74A C74 H74B 109.5 . .
C73 C74 H74C 109.5 . .
H74A C74 H74C 109.5 . .
H74B C74 H74C 109.5 . .
C73 C75 H75A 109.5 . .
C73 C75 H75B 109.5 . .
H75A C75 H75B 109.5 . .
C73 C75 H75C 109.5 . .
H75A C75 H75C 109.5 . .
H75B C75 H75C 109.5 . .

loop_
_geom_bond_atom_site_label_1
_geom_bond_atom_site_label_2
_geom_bond_distance
_geom_bond_site_symmetry_2
Au1 S1 2.303(3) .
Au1 Au2 2.9157(4) .
Au2 S3 2.294(3) .
Au2 S2 2.306(3) .
Au2 Au3 2.9658(6) .
Au3 S5 2.296(3) .
Au3 S4 2.304(3) .
Au3 Au4 3.0327(6) .
Au3 Au7 3.2910(6) .
Au4 S7 2.298(3) .
Au4 S6 2.301(3) .
Au4 Au5 3.0576(6) .
Au5 S8 2.288(3) .
Au5 S9 2.291(3) .
Au5 Au6 3.0246(4) .
Au5 Au8 3.3892(6) .
Au6 S10 2.288(3) .
Au6 S10 2.288(3) 2_757
Au7 S12 2.296(3) 2_656
Au7 S11 2.297(3) .
Au7 Au7 2.8838(8) 2_656
Au8 S13 2.282(4) .
Au8 S14 2.296(4) 2_857
Au8 Au8 2.8737(9) 2_857
S1 C11 1.693(12) .
S2 C11 1.688(11) .
S3 C21 1.666(11) .
S4 C21 1.684(11) .
S5 C31 1.690(12) .
S6 C31 1.663(10) .
S7 C41 1.674(10) .
S8 C41 1.677(11) .
S9 C51 1.669(12) .
S10 C51 1.703(11) .
S11 C61 1.683(12) .
S12 C61 1.694(11) .
S13 C71 1.644(14) .
S14 C71 1.698(12) .
C11 C12 1.546(16) .
C12 C13 1.484(15) .
C12 H12A 0.9700 .
C12 H12B 0.9700 .
C13 C15 1.512(16) .
C13 C14 1.515(15) .
C13 H13 0.9800 .
C14 H14A 0.9600 .
C14 H14B 0.9600 .
C14 H14C 0.9600 .
C15 H15A 0.9600 .
C15 H15B 0.9600 .
C15 H15C 0.9600 .
C21 C22 1.544(16) .
C22 C23 1.512(15) .
C22 H22A 0.9700 .
C22 H22B 0.9700 .
C23 C24 1.512(15) .
C23 C25 1.523(17) .
C23 H23 0.9800 .
C24 H24A 0.9600 .
C24 H24B 0.9600 .
C24 H24C 0.9600 .
C25 H25A 0.9600 .
C25 H25B 0.9600 .
C25 H25C 0.9600 .
C31 C32 1.509(15) .
C32 C33 1.502(15) .
C32 H32A 0.9700 .
C32 H32B 0.9700 .
C33 C34 1.505(15) .
C33 C35 1.560(17) .
C33 H33 0.9800 .
C34 H34A 0.9600 .
C34 H34B 0.9600 .
C34 H34C 0.9600 .
C35 H35A 0.9600 .
C35 H35B 0.9600 .
C35 H35C 0.9600 .
C41 C42 1.535(15) .
C42 C43 1.502(14) .
C42 H42A 0.9700 .
C42 H42B 0.9700 .
C43 C44 1.502(14) .
C43 C45 1.504(16) .
C43 H43 0.9800 .
C44 H44A 0.9600 .
C44 H44B 0.9600 .
C44 H44C 0.9600 .
C45 H45A 0.9600 .
C45 H45B 0.9600 .
C45 H45C 0.9600 .
C51 C52 1.498(15) .
C52 C53 1.510(15) .
C52 H52A 0.9700 .
C52 H52B 0.9700 .
C53 C55 1.483(15) .
C53 C54 1.519(15) .
C53 H53 0.9800 .
C54 H54A 0.9600 .
C54 H54B 0.9600 .
C54 H54C 0.9600 .
C55 H55A 0.9600 .
C55 H55B 0.9600 .
C55 H55C 0.9600 .
C61 C62 1.529(16) .
C62 C63 1.510(15) .
C62 H62A 0.9700 .
C62 H62B 0.9700 .
C63 C65 1.521(15) .
C63 C64 1.534(14) .
C63 H63 0.9800 .
C64 H64A 0.9600 .
C64 H64B 0.9600 .
C64 H64C 0.9600 .
C65 H65A 0.9600 .
C65 H65B 0.9600 .
C65 H65C 0.9600 .
C71 C72 1.545(19) .
C72 C73 1.515(17) .
C72 H72A 0.9700 .
C72 H72B 0.9700 .
C73 C75 1.489(18) .
C73 C74 1.518(16) .
C73 H73 0.9800 .
C74 H74A 0.9600 .
C74 H74B 0.9600 .
C74 H74C 0.9600 .
C75 H75A 0.9600 .
C75 H75B 0.9600 .
C75 H75C 0.9600 .
